data_1552780
loop_
_publ_author_name
'KUBO, Kanji'
'MATSUMOTO, Taisuke'
'TAKECHI, Haruko'

_publ_section_title
;
 Crystal Structure of 7-(Dimethylamino)-3-phenylcoumarin
;
_journal_issue 0
_journal_name_full 'X-ray Structure Analysis Online'
_journal_page_first 47
_journal_paper_doi 10.2116/xraystruct.35.47
_journal_volume 35
_journal_year 2019
_chemical_formula_moiety 'C17 H15 N O2 '
_chemical_formula_sum 'C17 H15 N O2'
_chemical_formula_weight 265.31
_space_group_IT_number 14
_space_group_name_Hall '-P 2yab'
_space_group_name_H-M_alt 'P 1 21/a 1'
_symmetry_cell_setting monoclinic
_symmetry_Int_Tables_number 14
_symmetry_space_group_name_Hall '-P 2yab'
_symmetry_space_group_name_H-M 'P 1 21/a 1'
_cell_angle_alpha 90.0000
_cell_angle_beta 105.054(13)
_cell_angle_gamma 90.0000
_cell_formula_units_Z 8
_cell_length_a 15.290(3)
_cell_length_b 6.5298(14)
_cell_length_c 27.551(6)
_cell_measurement_reflns_used 24960
_cell_measurement_temperature 173.1
_cell_measurement_theta_max 68.2
_cell_measurement_theta_min 3.0
_cell_volume 2656.3(10)
_computing_cell_refinement PROCESS-AUTO
_computing_data_collection PROCESS-AUTO
_computing_data_reduction CrystalStructure
_computing_publication_material 'CrystalStructure 3.8'
_computing_structure_refinement SHELXL
_computing_structure_solution SIR97
_diffrn_ambient_temperature 173.1
_diffrn_detector_area_resol_mean 10.00
_diffrn_measured_fraction_theta_full 0.965
_diffrn_measured_fraction_theta_max 0.965
_diffrn_measurement_device_type 'Rigaku RAXIS-RAPID'
_diffrn_measurement_method \w
_diffrn_radiation_type 'Cu K\a'
_diffrn_radiation_wavelength 1.54187
_diffrn_reflns_av_R_equivalents 0.065
_diffrn_reflns_limit_h_max 18
_diffrn_reflns_limit_h_min -18
_diffrn_reflns_limit_k_max 7
_diffrn_reflns_limit_k_min -7
_diffrn_reflns_limit_l_max 33
_diffrn_reflns_limit_l_min -33
_diffrn_reflns_number 29160
_diffrn_reflns_theta_full 68.25
_diffrn_reflns_theta_max 68.25
_exptl_absorpt_coefficient_mu 0.700
_exptl_absorpt_correction_type none
_exptl_crystal_colour yellow
_exptl_crystal_density_diffrn 1.327
_exptl_crystal_density_method 'not measured'
_exptl_crystal_description prism
_exptl_crystal_F_000 1120.00
_exptl_crystal_size_max 0.30
_exptl_crystal_size_mid 0.22
_exptl_crystal_size_min 0.10
_refine_diff_density_max 0.44
_refine_diff_density_min -0.41
_refine_ls_extinction_method none
_refine_ls_goodness_of_fit_ref 1.101
_refine_ls_hydrogen_treatment constr
_refine_ls_number_parameters 362
_refine_ls_number_reflns 4685
_refine_ls_R_factor_gt 0.0591
_refine_ls_shift/su_max 0.0010
_refine_ls_structure_factor_coef Fsqd
_refine_ls_weighting_details 'w = 1/[\s^2^(Fo^2^)+(0.0915P)^2^+1.5129P] where P=(Fo^2^+2Fc^2^)/3'
_refine_ls_weighting_scheme calc
_refine_ls_wR_factor_ref 0.1864
_reflns_number_gt 3794
_reflns_number_total 4685
_reflns_threshold_expression F^2^>2.0\s(F^2^)
_cod_data_source_file 35_47_1.txt
_cod_data_source_block 1
_cod_original_cell_volume 2656.2(9)
_cod_original_formula_sum 'C17 H15 N O2 '
_cod_database_code 1552780

loop_
_symmetry_equiv_pos_site_id
_symmetry_equiv_pos_as_xyz
1 +X,+Y,+Z
2 1/2-X,1/2+Y,-Z
3 -X,-Y,-Z
4 1/2+X,1/2-Y,+Z

loop_
_atom_site_label
_atom_site_type_symbol
_atom_site_fract_x
_atom_site_fract_y
_atom_site_fract_z
_atom_site_U_iso_or_equiv
_atom_site_adp_type
_atom_site_occupancy
_atom_site_symmetry_multiplicity
_atom_site_calc_flag
_atom_site_refinement_flags
O1 O 0.39613(11) 0.2406(2) 0.55407(6) 0.0377(4) Uani 1.00 1 d .
O2 O 0.40114(13) 0.3188(2) 0.63213(7) 0.0483(5) Uani 1.00 1 d .
O3 O 0.34290(10) -0.2548(2) 0.94399(6) 0.0331(4) Uani 1.00 1 d .
O4 O 0.27223(12) -0.3406(2) 0.86677(6) 0.0414(4) Uani 1.00 1 d .
N1 N 0.42560(14) 0.1003(3) 0.38983(8) 0.0405(5) Uani 1.00 1 d .
N2 N 0.52696(13) -0.1034(3) 1.10733(7) 0.0366(4) Uani 1.00 1 d .
C1 C 0.38064(16) 0.1895(4) 0.59969(9) 0.0366(5) Uani 1.00 1 d .
C2 C 0.34287(14) -0.0124(3) 0.60481(8) 0.0330(5) Uani 1.00 1 d .
C3 C 0.33061(15) -0.1459(3) 0.56546(8) 0.0334(5) Uani 1.00 1 d .
C4 C 0.35192(14) -0.0931(3) 0.51982(8) 0.0316(5) Uani 1.00 1 d .
C5 C 0.34250(15) -0.2236(4) 0.47813(9) 0.0352(5) Uani 1.00 1 d .
C6 C 0.36502(15) -0.1611(4) 0.43540(9) 0.0359(5) Uani 1.00 1 d .
C7 C 0.39880(14) 0.0390(4) 0.43150(8) 0.0342(5) Uani 1.00 1 d .
C8 C 0.40652(15) 0.1725(3) 0.47232(9) 0.0350(5) Uani 1.00 1 d .
C9 C 0.38414(14) 0.1039(3) 0.51496(9) 0.0329(5) Uani 1.00 1 d .
C10 C 0.32230(14) -0.0676(4) 0.65279(9) 0.0354(5) Uani 1.00 1 d .
C11 C 0.28739(16) 0.0746(4) 0.68097(9) 0.0436(6) Uani 1.00 1 d .
C12 C 0.26479(18) 0.0153(5) 0.72428(10) 0.0515(7) Uani 1.00 1 d .
C13 C 0.27728(18) -0.1838(5) 0.74137(10) 0.0494(7) Uani 1.00 1 d .
C14 C 0.31343(17) -0.3253(4) 0.71464(9) 0.0449(6) Uani 1.00 1 d .
C15 C 0.33536(16) -0.2683(4) 0.67079(9) 0.0396(6) Uani 1.00 1 d .
C16 C 0.44374(19) 0.3142(4) 0.38291(10) 0.0472(6) Uani 1.00 1 d .
C17 C 0.41017(17) -0.0301(4) 0.34552(9) 0.0443(6) Uani 1.00 1 d .
C18 C 0.28263(14) -0.2071(3) 0.89858(8) 0.0307(5) Uani 1.00 1 d .
C19 C 0.23969(14) -0.0069(3) 0.89303(8) 0.0291(5) Uani 1.00 1 d .
C20 C 0.26491(14) 0.1297(3) 0.93150(8) 0.0295(5) Uani 1.00 1 d .
C21 C 0.32996(14) 0.0806(3) 0.97709(8) 0.0289(5) Uani 1.00 1 d .
C22 C 0.35967(15) 0.2133(3) 1.01828(8) 0.0310(5) Uani 1.00 1 d .
C23 C 0.42240(15) 0.1544(3) 1.06107(8) 0.0336(5) Uani 1.00 1 d .
C24 C 0.46080(14) -0.0453(3) 1.06564(8) 0.0300(5) Uani 1.00 1 d .
C25 C 0.43037(15) -0.1812(3) 1.02526(8) 0.0310(5) Uani 1.00 1 d .
C26 C 0.36753(14) -0.1148(3) 0.98258(8) 0.0285(5) Uani 1.00 1 d .
C27 C 0.17185(14) 0.0437(3) 0.84511(8) 0.0296(5) Uani 1.00 1 d .
C28 C 0.11292(16) -0.1056(4) 0.81803(9) 0.0362(5) Uani 1.00 1 d .
C29 C 0.04777(17) -0.0534(4) 0.77454(9) 0.0435(6) Uani 1.00 1 d .
C30 C 0.04038(18) 0.1455(4) 0.75659(9) 0.0446(6) Uani 1.00 1 d .
C31 C 0.09883(18) 0.2928(4) 0.78270(9) 0.0420(6) Uani 1.00 1 d .
C32 C 0.16422(17) 0.2428(4) 0.82663(9) 0.0359(5) Uani 1.00 1 d .
C33 C 0.55375(16) 0.0286(4) 1.15101(9) 0.0408(6) Uani 1.00 1 d .
C34 C 0.55444(18) -0.3161(4) 1.11456(10) 0.0437(6) Uani 1.00 1 d .
H1 H 0.3071 -0.2783 0.5687 0.040 Uiso 1.00 1 c R
H2 H 0.3200 -0.3584 0.4796 0.042 Uiso 1.00 1 c R
H3 H 0.3579 -0.2533 0.4080 0.043 Uiso 1.00 1 c R
H4 H 0.4270 0.3090 0.4706 0.042 Uiso 1.00 1 c R
H5 H 0.2792 0.2131 0.6702 0.052 Uiso 1.00 1 c R
H6 H 0.2402 0.1132 0.7426 0.062 Uiso 1.00 1 c R
H7 H 0.2613 -0.2232 0.7711 0.059 Uiso 1.00 1 c R
H8 H 0.3233 -0.4622 0.7264 0.054 Uiso 1.00 1 c R
H9 H 0.3597 -0.3674 0.6527 0.047 Uiso 1.00 1 c R
H10 H 0.3881 0.3813 0.3638 0.057 Uiso 1.00 1 c R
H11 H 0.4904 0.3258 0.3645 0.057 Uiso 1.00 1 c R
H12 H 0.4650 0.3805 0.4158 0.057 Uiso 1.00 1 c R
H13 H 0.4027 0.0554 0.3155 0.053 Uiso 1.00 1 c R
H14 H 0.3553 -0.1118 0.3427 0.053 Uiso 1.00 1 c R
H15 H 0.4622 -0.1215 0.3486 0.053 Uiso 1.00 1 c R
H16 H 0.2382 0.2621 0.9277 0.035 Uiso 1.00 1 c R
H17 H 0.3354 0.3479 1.0163 0.037 Uiso 1.00 1 c R
H18 H 0.4406 0.2483 1.0882 0.040 Uiso 1.00 1 c R
H19 H 0.4528 -0.3175 1.0273 0.037 Uiso 1.00 1 c R
H20 H 0.1177 -0.2433 0.8296 0.043 Uiso 1.00 1 c R
H21 H 0.0077 -0.1555 0.7568 0.052 Uiso 1.00 1 c R
H22 H -0.0043 0.1802 0.7267 0.054 Uiso 1.00 1 c R
H23 H 0.0944 0.4297 0.7706 0.050 Uiso 1.00 1 c R
H24 H 0.2040 0.3459 0.8441 0.043 Uiso 1.00 1 c R
H25 H 0.5172 -0.3862 1.1335 0.052 Uiso 1.00 1 c R
H26 H 0.6183 -0.3235 1.1333 0.052 Uiso 1.00 1 c R
H27 H 0.5464 -0.3823 1.0818 0.052 Uiso 1.00 1 c R
H28 H 0.5749 -0.0553 1.1813 0.049 Uiso 1.00 1 c R
H29 H 0.5018 0.1109 1.1539 0.049 Uiso 1.00 1 c R
H30 H 0.6027 0.1195 1.1474 0.049 Uiso 1.00 1 c R

loop_
_atom_site_aniso_label
_atom_site_aniso_U_11
_atom_site_aniso_U_22
_atom_site_aniso_U_33
_atom_site_aniso_U_12
_atom_site_aniso_U_13
_atom_site_aniso_U_23
O1 0.0384(9) 0.0327(10) 0.0418(9) -0.0013(7) 0.0102(7) -0.0123(7)
O2 0.0525(11) 0.0424(12) 0.0476(10) -0.0031(8) 0.0086(8) -0.0202(8)
O3 0.0351(8) 0.0287(10) 0.0338(8) 0.0006(6) 0.0063(6) -0.0056(6)
O4 0.0460(9) 0.0338(10) 0.0413(9) 0.0009(7) 0.0060(7) -0.0122(7)
N1 0.0398(11) 0.0422(13) 0.0408(11) -0.0030(9) 0.0130(8) -0.0026(9)
N2 0.0369(10) 0.0366(12) 0.0336(10) 0.0024(8) 0.0046(8) -0.0010(8)
C1 0.0307(11) 0.0372(15) 0.0394(12) 0.0056(10) 0.0045(9) -0.0102(10)
C2 0.0248(10) 0.0338(14) 0.0374(11) 0.0055(9) 0.0030(8) -0.0080(9)
C3 0.0260(10) 0.0347(14) 0.0391(12) 0.0023(9) 0.0078(9) -0.0086(10)
C4 0.0248(10) 0.0318(14) 0.0364(11) 0.0009(9) 0.0050(8) -0.0085(9)
C5 0.0293(11) 0.0360(15) 0.0395(12) -0.0034(10) 0.0073(9) -0.0092(10)
C6 0.0304(11) 0.0384(15) 0.0374(12) -0.0033(10) 0.0061(9) -0.0122(10)
C7 0.0244(10) 0.0392(15) 0.0377(12) 0.0015(9) 0.0055(9) -0.0036(10)
C8 0.0291(11) 0.0305(14) 0.0441(13) 0.0004(9) 0.0074(9) -0.0044(10)
C9 0.0254(10) 0.0315(14) 0.0396(12) 0.0024(9) 0.0045(9) -0.0101(10)
C10 0.0243(10) 0.0425(16) 0.0370(12) 0.0038(10) 0.0034(9) -0.0100(10)
C11 0.0363(12) 0.0521(18) 0.0398(13) 0.0111(11) 0.0055(10) -0.0143(11)
C12 0.0427(14) 0.071(2) 0.0398(13) 0.0096(14) 0.0090(11) -0.0198(14)
C13 0.0399(14) 0.073(2) 0.0347(12) -0.0060(13) 0.0085(10) -0.0106(13)
C14 0.0383(13) 0.0529(18) 0.0416(13) -0.0040(12) 0.0069(10) -0.0037(12)
C15 0.0334(12) 0.0435(16) 0.0419(13) -0.0006(10) 0.0099(10) -0.0094(11)
C16 0.0492(15) 0.0455(18) 0.0490(14) 0.0013(12) 0.0167(12) 0.0034(12)
C17 0.0396(13) 0.0561(18) 0.0367(12) 0.0001(12) 0.0091(10) -0.0045(11)
C18 0.0279(10) 0.0327(14) 0.0317(11) -0.0035(9) 0.0083(8) -0.0039(9)
C19 0.0279(10) 0.0297(13) 0.0326(11) -0.0026(9) 0.0132(8) -0.0010(9)
C20 0.0274(10) 0.0303(13) 0.0332(11) 0.0002(9) 0.0125(8) -0.0026(9)
C21 0.0273(10) 0.0295(13) 0.0320(11) -0.0011(9) 0.0114(8) -0.0025(9)
C22 0.0308(11) 0.0300(14) 0.0350(11) 0.0029(9) 0.0134(9) -0.0056(9)
C23 0.0333(11) 0.0363(15) 0.0332(11) -0.0023(10) 0.0124(9) -0.0077(9)
C24 0.0256(10) 0.0348(14) 0.0317(11) -0.0015(9) 0.0112(8) 0.0006(9)
C25 0.0299(11) 0.0276(13) 0.0374(11) 0.0002(9) 0.0123(9) -0.0005(9)
C26 0.0260(10) 0.0296(13) 0.0323(11) -0.0040(9) 0.0116(8) -0.0049(9)
C27 0.0277(10) 0.0337(14) 0.0303(10) -0.0011(9) 0.0127(8) -0.0031(9)
C28 0.0347(11) 0.0370(15) 0.0375(12) -0.0048(10) 0.0108(9) -0.0028(10)
C29 0.0355(12) 0.0554(18) 0.0374(12) -0.0051(12) 0.0055(10) -0.0078(12)
C30 0.0425(14) 0.0555(19) 0.0338(12) 0.0085(12) 0.0061(10) -0.0001(11)
C31 0.0476(14) 0.0436(16) 0.0353(12) 0.0098(12) 0.0118(10) 0.0031(11)
C32 0.0398(12) 0.0368(15) 0.0321(11) 0.0036(10) 0.0114(9) -0.0017(9)
C33 0.0358(12) 0.0529(17) 0.0328(12) -0.0013(11) 0.0075(9) -0.0044(11)
C34 0.0407(13) 0.0450(17) 0.0415(13) 0.0051(11) 0.0034(10) 0.0062(11)

loop_
_atom_type_symbol
_atom_type_description
_atom_type_scat_dispersion_real
_atom_type_scat_dispersion_imag
_atom_type_scat_source
C C 0.018 0.009
;
International Tables for Crystallography
(1992, Vol. C, Tables 4.2.6.8 and 6.1.1.4)
;
H H 0.000 0.000
;
International Tables for Crystallography
(1992, Vol. C, Table 6.1.1.4)
;
O O 0.049 0.032
;
International Tables for Crystallography
(1992, Vol. C, Tables 4.2.6.8 and 6.1.1.4)
;
N N 0.031 0.018
;
International Tables for Crystallography
(1992, Vol. C, Tables 4.2.6.8 and 6.1.1.4)
;

loop_
_geom_angle_atom_site_label_1
_geom_angle_atom_site_label_2
_geom_angle_atom_site_label_3
_geom_angle
_geom_angle_publ_flag
C1 O1 C9 122.52(19) yes
C18 O3 C26 122.22(17) yes
C7 N1 C16 120.0(2) yes
C7 N1 C17 120.7(2) yes
C16 N1 C17 116.7(2) yes
C24 N2 C33 121.2(2) yes
C24 N2 C34 120.30(19) yes
C33 N2 C34 116.50(18) yes
O1 C1 O2 115.5(2) yes
O1 C1 C2 118.2(2) yes
O2 C1 C2 126.3(2) yes
C1 C2 C3 118.4(2) yes
C1 C2 C10 119.2(2) yes
C3 C2 C10 122.4(2) yes
C2 C3 C4 122.2(2) yes
C3 C4 C5 125.2(2) yes
C3 C4 C9 118.4(2) yes
C5 C4 C9 116.3(2) yes
C4 C5 C6 121.7(2) yes
C5 C6 C7 121.1(2) yes
N1 C7 C6 121.6(2) yes
N1 C7 C8 120.5(2) yes
C6 C7 C8 117.9(2) yes
C7 C8 C9 119.5(2) yes
O1 C9 C4 120.1(2) yes
O1 C9 C8 116.4(2) yes
C4 C9 C8 123.5(2) yes
C2 C10 C11 122.2(2) yes
C2 C10 C15 120.1(2) yes
C11 C10 C15 117.7(2) yes
C10 C11 C12 120.6(2) yes
C11 C12 C13 121.1(2) yes
C12 C13 C14 119.1(2) yes
C13 C14 C15 120.4(2) yes
C10 C15 C14 121.1(2) yes
O3 C18 O4 115.0(2) yes
O3 C18 C19 118.32(19) yes
O4 C18 C19 126.71(18) yes
C18 C19 C20 118.59(17) yes
C18 C19 C27 118.99(19) yes
C20 C19 C27 122.4(2) yes
C19 C20 C21 122.1(2) yes
C20 C21 C22 125.4(2) yes
C20 C21 C26 118.50(19) yes
C22 C21 C26 116.09(18) yes
C21 C22 C23 122.0(2) yes
C22 C23 C24 121.0(2) yes
N2 C24 C23 121.70(19) yes
N2 C24 C25 120.6(2) yes
C23 C24 C25 117.72(18) yes
C24 C25 C26 119.3(2) yes
O3 C26 C21 120.12(17) yes
O3 C26 C25 116.0(2) yes
C21 C26 C25 123.8(2) yes
C19 C27 C28 121.4(2) yes
C19 C27 C32 120.34(19) yes
C28 C27 C32 118.28(19) yes
C27 C28 C29 120.4(2) yes
C28 C29 C30 120.9(2) yes
C29 C30 C31 119.1(2) yes
C30 C31 C32 120.7(2) yes
C27 C32 C31 120.7(2) yes
C2 C3 H1 118.9 no
C4 C3 H1 118.9 no
C4 C5 H2 119.2 no
C6 C5 H2 119.2 no
C5 C6 H3 119.5 no
C7 C6 H3 119.5 no
C7 C8 H4 120.2 no
C9 C8 H4 120.3 no
C10 C11 H5 119.7 no
C12 C11 H5 119.7 no
C11 C12 H6 119.5 no
C13 C12 H6 119.5 no
C12 C13 H7 120.4 no
C14 C13 H7 120.4 no
C13 C14 H8 119.8 no
C15 C14 H8 119.8 no
C10 C15 H9 119.5 no
C14 C15 H9 119.5 no
N1 C16 H10 109.5 no
N1 C16 H11 109.5 no
N1 C16 H12 109.5 no
H10 C16 H11 109.5 no
H10 C16 H12 109.5 no
H11 C16 H12 109.5 no
N1 C17 H13 109.5 no
N1 C17 H14 109.5 no
N1 C17 H15 109.46 no
H13 C17 H14 109.5 no
H13 C17 H15 109.5 no
H14 C17 H15 109.5 no
C19 C20 H16 118.96 no
C21 C20 H16 118.9 no
C21 C22 H17 119.02 no
C23 C22 H17 119.0 no
C22 C23 H18 119.5 no
C24 C23 H18 119.49 no
C24 C25 H19 120.32 no
C26 C25 H19 120.3 no
C27 C28 H20 119.8 no
C29 C28 H20 119.8 no
C28 C29 H21 119.6 no
C30 C29 H21 119.6 no
C29 C30 H22 120.5 no
C31 C30 H22 120.5 no
C30 C31 H23 119.7 no
C32 C31 H23 119.7 no
C27 C32 H24 119.7 no
C31 C32 H24 119.7 no
N2 C33 H28 109.5 no
N2 C33 H29 109.5 no
N2 C33 H30 109.5 no
H28 C33 H29 109.5 no
H28 C33 H30 109.5 no
H29 C33 H30 109.5 no
N2 C34 H25 109.5 no
N2 C34 H26 109.5 no
N2 C34 H27 109.5 no
H25 C34 H26 109.5 no
H25 C34 H27 109.5 no
H26 C34 H27 109.5 no

loop_
_geom_bond_atom_site_label_1
_geom_bond_atom_site_label_2
_geom_bond_distance
_geom_bond_publ_flag
O1 C1 1.379(3) yes
O1 C9 1.375(2) yes
O2 C1 1.210(3) yes
O3 C18 1.383(2) yes
O3 C26 1.378(2) yes
O4 C18 1.217(2) yes
N1 C7 1.375(3) yes
N1 C16 1.446(3) yes
N1 C17 1.456(3) yes
N2 C24 1.372(2) yes
N2 C33 1.450(3) yes
N2 C34 1.449(3) yes
C1 C2 1.460(3) yes
C2 C3 1.366(3) yes
C2 C10 1.481(3) yes
C3 C4 1.421(3) yes
C4 C5 1.407(3) yes
C4 C9 1.396(3) yes
C5 C6 1.372(3) yes
C6 C7 1.419(3) yes
C7 C8 1.403(3) yes
C8 C9 1.381(3) yes
C10 C11 1.402(3) yes
C10 C15 1.397(3) yes
C11 C12 1.381(4) yes
C12 C13 1.379(4) yes
C13 C14 1.383(4) yes
C14 C15 1.386(3) yes
C18 C19 1.453(3) yes
C19 C20 1.362(3) yes
C19 C27 1.489(2) yes
C20 C21 1.422(2) yes
C21 C22 1.406(3) yes
C21 C26 1.392(3) yes
C22 C23 1.368(2) yes
C23 C24 1.422(3) yes
C24 C25 1.405(3) yes
C25 C26 1.381(2) yes
C27 C28 1.404(3) yes
C27 C32 1.390(3) yes
C28 C29 1.387(3) yes
C29 C30 1.384(4) yes
C30 C31 1.381(3) yes
C31 C32 1.394(3) yes
C3 H1 0.950 no
C5 H2 0.950 no
C6 H3 0.950 no
C8 H4 0.950 no
C11 H5 0.950 no
C12 H6 0.950 no
C13 H7 0.950 no
C14 H8 0.950 no
C15 H9 0.950 no
C16 H10 0.980 no
C16 H11 0.980 no
C16 H12 0.980 no
C17 H13 0.980 no
C17 H14 0.980 no
C17 H15 0.980 no
C20 H16 0.950 no
C22 H17 0.950 no
C23 H18 0.950 no
C25 H19 0.950 no
C28 H20 0.950 no
C29 H21 0.950 no
C30 H22 0.950 no
C31 H23 0.950 no
C32 H24 0.950 no
C33 H28 0.980 no
C33 H29 0.980 no
C33 H30 0.980 no
C34 H25 0.980 no
C34 H26 0.980 no
C34 H27 0.980 no

loop_
_geom_contact_atom_site_label_1
_geom_contact_atom_site_label_2
_geom_contact_distance
_geom_contact_site_symmetry_2
O1 N1 3.548(2) 3_656
O1 C5 3.532(2) 2_556
O1 C7 3.560(2) 3_656
O2 C15 3.157(3) 1_565
O2 C16 3.471(3) 3_666
O2 C17 3.367(3) 3_656
O2 C30 3.543(2) 4_555
O3 N2 3.590(2) 3_657
O3 C22 3.520(3) 2_547
O4 C32 3.225(3) 1_545
O4 C33 3.485(3) 3_657
O4 C34 3.407(3) 3_647
N1 O1 3.548(2) 3_656
N1 C1 3.463(3) 3_656
N1 C2 3.551(3) 3_656
N2 O3 3.590(2) 3_657
N2 C18 3.586(3) 3_657
N2 C21 3.586(3) 3_657
N2 C26 3.584(3) 3_657
C1 N1 3.463(3) 3_656
C1 C5 3.572(3) 2_556
C1 C17 3.329(3) 3_656
C2 N1 3.551(3) 3_656
C3 C16 3.548(3) 3_656
C5 O1 3.532(2) 2_546
C5 C1 3.572(3) 2_546
C7 O1 3.560(2) 3_656
C7 C9 3.394(2) 3_656
C9 C7 3.394(2) 3_656
C13 C33 3.537(3) 3_657
C15 O2 3.157(3) 1_545
C16 O2 3.471(3) 3_666
C16 C3 3.548(3) 3_656
C17 O2 3.367(3) 3_656
C17 C1 3.329(3) 3_656
C18 N2 3.586(3) 3_657
C18 C22 3.583(3) 2_547
C18 C33 3.355(3) 3_657
C20 C34 3.541(3) 3_657
C21 N2 3.586(3) 3_657
C22 O3 3.520(3) 2_557
C22 C18 3.583(3) 2_557
C24 C26 3.400(3) 3_657
C26 N2 3.584(3) 3_657
C26 C24 3.400(3) 3_657
C30 O2 3.543(2) 4_455
C32 O4 3.225(3) 1_565
C33 O4 3.485(3) 3_657
C33 C13 3.537(3) 3_657
C33 C18 3.355(3) 3_657
C34 O4 3.407(3) 3_647
C34 C20 3.541(3) 3_657
O1 H1 3.4886 1_565
O1 H2 3.3433 1_565
O1 H2 3.2563 2_556
O1 H12 3.226 3_666
O1 H15 3.0785 3_656
O2 H1 3.2766 1_565
O2 H8 3.437 1_565
O2 H9 2.2596 1_565
O2 H11 2.8393 3_666
O2 H12 3.346 3_666
O2 H15 2.3947 3_656
O2 H22 2.6318 4_555
O3 H16 3.5139 1_545
O3 H17 3.2914 1_545
O3 H17 3.2600 2_547
O3 H27 3.100 3_647
O3 H30 2.983 3_657
O4 H7 2.7074 .
O4 H16 3.2065 1_545
O4 H23 3.5947 1_545
O4 H24 2.3092 1_545
O4 H26 2.759 3_647
O4 H27 3.307 3_647
O4 H30 2.506 3_657
C1 H2 3.286 2_556
C1 H9 3.294 1_565
C1 H15 2.495 3_656
C1 H22 3.588 4_555
C2 H2 3.1003 2_556
C2 H3 3.442 2_556
C2 H11 3.207 3_656
C2 H15 3.051 3_656
C3 H2 2.980 2_556
C3 H11 3.138 3_656
C3 H12 3.398 3_656
C4 H2 3.046 2_556
C4 H12 3.453 3_656
C5 H4 3.341 1_545
C5 H4 3.484 3_656
C6 H5 3.266 2_546
C6 H12 3.466 1_545
C7 H1 3.365 2_556
C8 H1 3.182 2_556
C8 H2 3.363 1_565
C9 H1 3.3093 2_556
C9 H2 3.172 2_556
C10 H3 3.494 2_556
C10 H10 3.148 2_546
C10 H11 3.461 3_656
C10 H15 3.528 3_656
C11 H3 3.062 2_556
C11 H8 3.265 1_565
C11 H10 2.932 2_546
C11 H14 2.939 2_556
C11 H22 3.495 4_555
C12 H8 3.524 1_565
C12 H10 3.028 2_546
C12 H14 3.309 2_556
C12 H28 3.087 3_657
C13 H10 3.341 2_546
C13 H13 3.269 2_546
C13 H21 3.594 4_545
C13 H28 3.096 3_657
C13 H30 3.166 3_657
C14 H5 3.245 1_545
C14 H10 3.539 2_546
C14 H13 3.284 2_546
C14 H14 3.246 2_546
C14 H21 2.898 4_545
C14 H22 3.574 4_545
C15 H5 3.492 1_545
C15 H10 3.442 2_546
C15 H11 3.087 3_656
C15 H21 3.093 4_545
C16 H3 3.263 1_565
C16 H9 3.413 3_656
C17 H5 3.276 2_546
C17 H22 3.331 2_546
C17 H23 3.192 2_546
C18 H7 3.443 .
C18 H17 3.329 2_547
C18 H18 3.538 2_547
C18 H24 3.359 1_545
C18 H30 2.482 3_657
C19 H17 3.153 2_547
C19 H18 3.341 2_547
C19 H26 3.273 3_657
C19 H30 2.997 3_657
C20 H17 2.992 2_547
C20 H26 3.104 3_657
C20 H27 3.424 3_657
C21 H17 2.996 2_547
C21 H27 3.417 3_657
C22 H19 3.360 1_565
C22 H19 3.483 3_657
C22 H27 3.597 3_657
C23 H20 3.295 2_557
C23 H27 3.537 1_565
C24 H16 3.340 2_547
C25 H16 3.192 2_547
C25 H17 3.381 1_545
C26 H16 3.382 2_547
C26 H17 3.121 2_547
C27 H6 3.288 .
C27 H7 3.242 .
C27 H18 3.420 2_547
C27 H25 3.130 2_557
C27 H30 3.563 3_657
C28 H6 3.500 .
C28 H7 2.988 .
C28 H18 3.059 2_547
C28 H23 3.287 1_545
C28 H25 3.029 2_557
C28 H29 2.793 2_547
C29 H6 3.459 .
C29 H7 3.472 .
C29 H8 3.344 4_445
C29 H23 3.458 1_545
C29 H25 3.147 2_557
C29 H29 3.169 2_547
C30 H6 3.185 .
C30 H8 3.422 4_445
C30 H13 3.572 2_556
C30 H15 3.264 2_556
C30 H25 3.372 2_557
C30 H28 3.380 2_557
C31 H6 2.918 .
C31 H13 3.197 2_556
C31 H15 3.537 2_556
C31 H20 3.276 1_565
C31 H25 3.460 2_557
C31 H28 3.224 2_557
C31 H29 3.335 2_557
C32 H6 2.971 .
C32 H20 3.435 1_565
C32 H25 3.346 2_557
C32 H26 3.263 3_657
C33 H7 3.327 3_657
C33 H20 3.179 2_557
C33 H21 3.581 2_557
C33 H23 3.572 2_547
C34 H18 3.315 1_545
C34 H24 3.577 3_657
H1 O1 3.4886 1_545
H1 O2 3.2766 1_545
H1 C7 3.365 2_546
H1 C8 3.182 2_546
H1 C9 3.3093 2_546
H1 H2 3.423 2_556
H1 H4 3.506 2_546
H1 H11 3.180 3_656
H1 H12 3.465 3_656
H2 O1 3.3433 1_545
H2 O1 3.2563 2_546
H2 C1 3.286 2_546
H2 C2 3.1003 2_546
H2 C3 2.980 2_546
H2 C4 3.046 2_546
H2 C8 3.363 1_545
H2 C9 3.172 2_546
H2 H1 3.423 2_546
H2 H4 2.769 1_545
H2 H12 3.597 1_545
H3 C2 3.442 2_546
H3 C10 3.494 2_546
H3 C11 3.062 2_546
H3 C16 3.263 1_545
H3 H4 3.364 1_545
H3 H5 2.595 2_546
H3 H10 2.772 1_545
H3 H12 2.875 1_545
H4 C5 3.341 1_565
H4 C5 3.484 3_656
H4 H1 3.506 2_556
H4 H2 2.769 1_565
H4 H3 3.364 1_565
H4 H4 3.456 3_666
H5 C6 3.266 2_556
H5 C14 3.245 1_565
H5 C15 3.492 1_565
H5 C17 3.276 2_556
H5 H3 2.595 2_556
H5 H8 2.609 1_565
H5 H9 3.091 1_565
H5 H10 3.297 2_546
H5 H14 2.299 2_556
H5 H22 3.346 4_555
H6 C27 3.288 .
H6 C28 3.500 .
H6 C29 3.459 .
H6 C30 3.185 .
H6 C31 2.918 .
H6 C32 2.971 .
H6 H8 3.129 1_565
H6 H10 3.427 2_546
H6 H14 3.017 2_556
H6 H23 3.276 .
H6 H24 3.354 .
H6 H28 3.074 3_657
H7 O4 2.7074 .
H7 C18 3.443 .
H7 C27 3.242 .
H7 C28 2.988 .
H7 C29 3.472 .
H7 C33 3.327 3_657
H7 H13 3.310 2_546
H7 H20 3.044 .
H7 H23 3.410 1_545
H7 H28 3.097 3_657
H7 H30 2.721 3_657
H8 O2 3.437 1_545
H8 C11 3.265 1_545
H8 C12 3.524 1_545
H8 C29 3.344 4_545
H8 C30 3.422 4_545
H8 H5 2.609 1_545
H8 H6 3.129 1_545
H8 H13 3.348 2_546
H8 H14 3.056 2_546
H8 H21 2.831 4_545
H8 H22 2.994 4_545
H9 O2 2.2596 1_545
H9 C1 3.294 1_545
H9 C16 3.413 3_656
H9 H5 3.091 1_545
H9 H11 2.473 3_656
H9 H21 3.163 4_545
H9 H22 3.234 4_545
H10 C10 3.148 2_556
H10 C11 2.932 2_556
H10 C12 3.028 2_556
H10 C13 3.341 2_556
H10 C14 3.539 2_556
H10 C15 3.442 2_556
H10 H3 2.772 1_565
H10 H5 3.297 2_556
H10 H6 3.427 2_556
H10 H14 3.375 1_565
H10 H15 3.499 1_565
H11 O2 2.8393 3_666
H11 C2 3.207 3_656
H11 C3 3.138 3_656
H11 C10 3.461 3_656
H11 C15 3.087 3_656
H11 H1 3.180 3_656
H11 H9 2.473 3_656
H11 H21 3.353 2_556
H11 H22 3.463 2_556
H12 O1 3.226 3_666
H12 O2 3.346 3_666
H12 C3 3.398 3_656
H12 C4 3.453 3_656
H12 C6 3.466 1_565
H12 H1 3.465 3_656
H12 H2 3.597 1_565
H12 H3 2.875 1_565
H13 C13 3.269 2_556
H13 C14 3.284 2_556
H13 C30 3.572 2_546
H13 C31 3.197 2_546
H13 H7 3.310 2_556
H13 H8 3.348 2_556
H13 H21 3.291 2_556
H13 H22 3.272 2_546
H13 H23 2.520 2_546
H14 C11 2.939 2_546
H14 C12 3.309 2_546
H14 C14 3.246 2_556
H14 H5 2.299 2_546
H14 H6 3.017 2_546
H14 H8 3.056 2_556
H14 H10 3.375 1_545
H14 H22 3.599 2_546
H14 H23 3.414 2_546
H15 O1 3.0785 3_656
H15 O2 2.3947 3_656
H15 C1 2.495 3_656
H15 C2 3.051 3_656
H15 C10 3.528 3_656
H15 C30 3.264 2_546
H15 C31 3.537 2_546
H15 H10 3.499 1_545
H15 H22 2.662 2_546
H15 H23 3.188 2_546
H16 O3 3.5139 1_565
H16 O4 3.2065 1_565
H16 C24 3.340 2_557
H16 C25 3.192 2_557
H16 C26 3.382 2_557
H16 H17 3.443 2_547
H16 H19 3.494 2_557
H16 H26 3.119 3_657
H16 H27 3.462 3_657
H17 O3 3.2914 1_565
H17 O3 3.2600 2_557
H17 C18 3.329 2_557
H17 C19 3.153 2_557
H17 C20 2.992 2_557
H17 C21 2.996 2_557
H17 C25 3.381 1_565
H17 C26 3.121 2_557
H17 H16 3.443 2_557
H17 H19 2.793 1_565
H18 C18 3.538 2_557
H18 C19 3.341 2_557
H18 C27 3.420 2_557
H18 C28 3.059 2_557
H18 C34 3.315 1_565
H18 H19 3.324 1_565
H18 H20 2.643 2_557
H18 H25 2.805 1_565
H18 H27 2.935 1_565
H19 C22 3.360 1_545
H19 C22 3.483 3_657
H19 H16 3.494 2_547
H19 H17 2.793 1_545
H19 H18 3.324 1_545
H19 H19 3.340 3_647
H19 H27 3.591 3_647
H20 C23 3.295 2_547
H20 C31 3.276 1_545
H20 C32 3.435 1_545
H20 C33 3.179 2_547
H20 H7 3.044 .
H20 H18 2.643 2_547
H20 H23 2.651 1_545
H20 H24 2.971 1_545
H20 H25 3.437 2_557
H20 H28 3.529 2_547
H20 H29 2.209 2_547
H21 C13 3.594 4_445
H21 C14 2.898 4_445
H21 C15 3.093 4_445
H21 C33 3.581 2_547
H21 H8 2.831 4_445
H21 H9 3.163 4_445
H21 H11 3.353 2_546
H21 H13 3.291 2_546
H21 H23 2.997 1_545
H21 H28 3.527 2_547
H21 H29 2.929 2_547
H22 O2 2.6318 4_455
H22 C1 3.588 4_455
H22 C11 3.495 4_455
H22 C14 3.574 4_445
H22 C17 3.331 2_556
H22 H5 3.346 4_455
H22 H8 2.994 4_445
H22 H9 3.234 4_445
H22 H11 3.463 2_546
H22 H13 3.272 2_556
H22 H14 3.599 2_556
H22 H15 2.662 2_556
H22 H28 3.463 2_557
H23 O4 3.5947 1_565
H23 C17 3.192 2_556
H23 C28 3.287 1_565
H23 C29 3.458 1_565
H23 C33 3.572 2_557
H23 H6 3.276 .
H23 H7 3.410 1_565
H23 H13 2.520 2_556
H23 H14 3.414 2_556
H23 H15 3.188 2_556
H23 H20 2.651 1_565
H23 H21 2.997 1_565
H23 H28 3.203 2_557
H23 H29 3.079 2_557
H24 O4 2.3092 1_565
H24 C18 3.359 1_565
H24 C34 3.577 3_657
H24 H6 3.354 .
H24 H20 2.971 1_565
H24 H26 2.629 3_657
H25 C27 3.130 2_547
H25 C28 3.029 2_547
H25 C29 3.147 2_547
H25 C30 3.372 2_547
H25 C31 3.460 2_547
H25 C32 3.346 2_547
H25 H18 2.805 1_545
H25 H20 3.437 2_547
H25 H29 3.350 1_545
H25 H30 3.466 1_545
H26 O4 2.759 3_647
H26 C19 3.273 3_657
H26 C20 3.104 3_657
H26 C32 3.263 3_657
H26 H16 3.119 3_657
H26 H24 2.629 3_657
H27 O3 3.100 3_647
H27 O4 3.307 3_647
H27 C20 3.424 3_657
H27 C21 3.417 3_657
H27 C22 3.597 3_657
H27 C23 3.537 1_545
H27 H16 3.462 3_657
H27 H18 2.935 1_545
H27 H19 3.591 3_647
H28 C12 3.087 3_657
H28 C13 3.096 3_657
H28 C30 3.380 2_547
H28 C31 3.224 2_547
H28 H6 3.074 3_657
H28 H7 3.097 3_657
H28 H20 3.529 2_557
H28 H21 3.527 2_557
H28 H22 3.463 2_547
H28 H23 3.203 2_547
H29 C28 2.793 2_557
H29 C29 3.169 2_557
H29 C31 3.335 2_547
H29 H20 2.209 2_557
H29 H21 2.929 2_557
H29 H23 3.079 2_547
H29 H25 3.350 1_565
H30 O3 2.983 3_657
H30 O4 2.506 3_657
H30 C13 3.166 3_657
H30 C18 2.482 3_657
H30 C19 2.997 3_657
H30 C27 3.563 3_657
H30 H7 2.721 3_657
H30 H25 3.466 1_565

loop_
_geom_torsion_atom_site_label_1
_geom_torsion_atom_site_label_2
_geom_torsion_atom_site_label_3
_geom_torsion_atom_site_label_4
_geom_torsion
C1 O1 C9 C4 2.5(2)
C1 O1 C9 C8 -176.84(19)
C9 O1 C1 O2 174.0(2)
C9 O1 C1 C2 -5.2(3)
C18 O3 C26 C21 1.5(3)
C18 O3 C26 C25 -178.1(2)
C26 O3 C18 O4 174.9(2)
C26 O3 C18 C19 -4.2(3)
C16 N1 C7 C6 168.6(2)
C16 N1 C7 C8 -13.1(3)
C17 N1 C7 C6 7.4(3)
C17 N1 C7 C8 -174.3(2)
C33 N2 C24 C23 6.8(3)
C33 N2 C24 C25 -174.8(2)
C34 N2 C24 C23 170.1(2)
C34 N2 C24 C25 -11.5(3)
O1 C1 C2 C3 4.5(3)
O1 C1 C2 C10 -177.62(18)
O2 C1 C2 C3 -174.7(2)
O2 C1 C2 C10 3.2(3)
C1 C2 C3 C4 -1.1(3)
C1 C2 C10 C11 37.4(2)
C1 C2 C10 C15 -144.2(2)
C3 C2 C10 C11 -144.8(2)
C3 C2 C10 C15 33.6(3)
C10 C2 C3 C4 -178.91(19)
C2 C3 C4 C5 178.9(2)
C2 C3 C4 C9 -1.7(3)
C3 C4 C5 C6 -179.7(2)
C3 C4 C9 O1 1.1(2)
C3 C4 C9 C8 -179.6(2)
C5 C4 C9 O1 -179.42(18)
C5 C4 C9 C8 -0.2(3)
C9 C4 C5 C6 0.9(3)
C4 C5 C6 C7 -0.1(2)
C5 C6 C7 N1 176.9(2)
C5 C6 C7 C8 -1.4(3)
N1 C7 C8 C9 -176.26(19)
C6 C7 C8 C9 2.1(3)
C7 C8 C9 O1 177.95(18)
C7 C8 C9 C4 -1.3(3)
C2 C10 C11 C12 176.8(2)
C2 C10 C15 C14 -177.6(2)
C11 C10 C15 C14 0.8(3)
C15 C10 C11 C12 -1.6(3)
C10 C11 C12 C13 1.1(3)
C11 C12 C13 C14 0.3(3)
C12 C13 C14 C15 -1.1(3)
C13 C14 C15 C10 0.5(3)
O3 C18 C19 C20 4.2(3)
O3 C18 C19 C27 -177.6(2)
O4 C18 C19 C20 -174.8(2)
O4 C18 C19 C27 3.4(3)
C18 C19 C20 C21 -1.6(3)
C18 C19 C27 C28 35.1(3)
C18 C19 C27 C32 -146.3(2)
C20 C19 C27 C28 -146.7(2)
C20 C19 C27 C32 31.9(3)
C27 C19 C20 C21 -179.8(2)
C19 C20 C21 C22 179.7(2)
C19 C20 C21 C26 -1.1(3)
C20 C21 C22 C23 179.7(2)
C20 C21 C26 O3 1.2(3)
C20 C21 C26 C25 -179.2(2)
C22 C21 C26 O3 -179.5(2)
C22 C21 C26 C25 0.1(2)
C26 C21 C22 C23 0.5(3)
C21 C22 C23 C24 0.2(3)
C22 C23 C24 N2 176.8(2)
C22 C23 C24 C25 -1.6(3)
N2 C24 C25 C26 -176.3(2)
C23 C24 C25 C26 2.2(3)
C24 C25 C26 O3 178.2(2)
C24 C25 C26 C21 -1.4(3)
C19 C27 C28 C29 177.4(2)
C19 C27 C32 C31 -177.8(2)
C28 C27 C32 C31 0.9(3)
C32 C27 C28 C29 -1.3(3)
C27 C28 C29 C30 1.0(4)
C28 C29 C30 C31 -0.2(4)
C29 C30 C31 C32 -0.2(4)
C30 C31 C32 C27 -0.1(3)
